data_4510092
loop_
_publ_author_name
'Braga, Dario'
'Chelazzi, Laura'
'Grepioni, Fabrizia'
'Nanna, Saverio'
'Rubini, Katia'
'Curzi, Marco'
'Giaffreda, Stefano'
'Saxell, Heidi E.'
'Bratz, Matthias'
'Chiodo, Tiziana'

_publ_section_title
;
 Imazamox: A Quest for Polymorphic Modifications of a Chiral and Racemic
 Herbicide
;
_journal_issue 3
_journal_name_full 'Crystal Growth &amp; Design'
_journal_page_first 1430
_journal_paper_doi 10.1021/cg4019025
_journal_volume 14
_journal_year 2014
_chemical_formula_sum 'C15 H19 N3 O4'
_chemical_formula_weight 305.33
_chemical_melting_point 117
_chemical_name_common Imazamox
_chemical_name_systematic
; 
 ? 
;
_space_group_IT_number 19
_symmetry_cell_setting orthorhombic
_symmetry_space_group_name_Hall 'P 2ac 2ab'
_symmetry_space_group_name_H-M 'P 21 21 21'
_atom_sites_solution_hydrogens geom
_atom_sites_solution_primary direct
_atom_sites_solution_secondary difmap
_audit_creation_method SHELXL-97
_cell_angle_alpha 90.00
_cell_angle_beta 90.00
_cell_angle_gamma 90.00
_cell_formula_units_Z 8
_cell_length_a 7.2139(9)
_cell_length_b 14.9348(17)
_cell_length_c 27.803(3)
_cell_measurement_temperature 103(2)
_cell_volume 2995.4(6)
_computing_structure_refinement 'SHELXL-97 (Sheldrick, 1997)'
_computing_structure_solution 'SHELXS-97 (Sheldrick, 1990)'
_diffrn_ambient_temperature 103(2)
_diffrn_measured_fraction_theta_full 0.999
_diffrn_radiation_monochromator graphite
_diffrn_radiation_source 'fine-focus sealed tube'
_diffrn_radiation_type CuK\a
_diffrn_radiation_wavelength 1.54178
_diffrn_reflns_av_R_equivalents 0.0612
_diffrn_reflns_av_sigmaI/netI 0.0895
_diffrn_reflns_limit_h_max 6
_diffrn_reflns_limit_h_min -7
_diffrn_reflns_limit_k_max 16
_diffrn_reflns_limit_k_min -10
_diffrn_reflns_limit_l_max 25
_diffrn_reflns_limit_l_min -22
_diffrn_reflns_number 9531
_diffrn_reflns_theta_full 57.59
_diffrn_reflns_theta_max 57.59
_diffrn_reflns_theta_min 3.18
_exptl_absorpt_coefficient_mu 0.827
_exptl_absorpt_correction_T_max 1.00000
_exptl_absorpt_correction_T_min 0.98216
_exptl_absorpt_correction_type multi-scan
_exptl_absorpt_process_details
;
CrysAlisPro, Oxford Diffraction Ltd.,
Version 1.171.34.44 (release 25-10-2010 CrysAlis171 .NET)
(compiled Oct 25 2010,18:11:34)
Empirical absorption correction using spherical harmonics,
 implemented in SCALE3 ABSPACK scaling algorithm.
;
_exptl_crystal_density_diffrn 1.354
_exptl_crystal_density_method 'not measured'
_exptl_crystal_F_000 1296
_exptl_crystal_size_max 0.3
_exptl_crystal_size_mid 0.2
_exptl_crystal_size_min 0.1
_refine_diff_density_max 0.317
_refine_diff_density_min -0.271
_refine_diff_density_rms 0.060
_refine_ls_abs_structure_details 'Flack H D (1983), Acta Cryst. A39, 876-881'
_refine_ls_abs_structure_Flack -0.3(4)
_refine_ls_extinction_coef 0.0021(2)
_refine_ls_extinction_expression Fc^*^=kFc[1+0.001xFc^2^\l^3^/sin(2\q)]^-1/4^
_refine_ls_extinction_method SHELXL
_refine_ls_goodness_of_fit_ref 0.998
_refine_ls_hydrogen_treatment mixed
_refine_ls_matrix_type full
_refine_ls_number_parameters 406
_refine_ls_number_reflns 3248
_refine_ls_number_restraints 0
_refine_ls_restrained_S_all 0.998
_refine_ls_R_factor_all 0.0897
_refine_ls_R_factor_gt 0.0582
_refine_ls_shift/su_max 0.000
_refine_ls_shift/su_mean 0.000
_refine_ls_structure_factor_coef Fsqd
_refine_ls_weighting_details 'calc w=1/[\s^2^(Fo^2^)+(0.0728P)^2^+0.0000P] where P=(Fo^2^+2Fc^2^)/3'
_refine_ls_weighting_scheme calc
_refine_ls_wR_factor_gt 0.1225
_refine_ls_wR_factor_ref 0.1363
_reflns_number_gt 2242
_reflns_number_total 3248
_reflns_threshold_expression >2sigma(I)
_cod_data_source_file cg4019025_si_001.cif
_cod_data_source_block sax086
_cod_original_sg_symbol_H-M P212121
_cod_database_code 4510092

loop_
_symmetry_equiv_pos_as_xyz
'x, y, z'
'-x+1/2, -y, z+1/2'
'-x, y+1/2, -z+1/2'
'x+1/2, -y+1/2, -z'

loop_
_atom_site_label
_atom_site_type_symbol
_atom_site_fract_x
_atom_site_fract_y
_atom_site_fract_z
_atom_site_U_iso_or_equiv
_atom_site_adp_type
_atom_site_occupancy
_atom_site_symmetry_multiplicity
_atom_site_calc_flag
_atom_site_refinement_flags
O1 O -0.0345(6) 0.4358(2) 0.99494(16) 0.0398(12) Uani 1 1 d .
O2 O 0.3046(6) 0.6349(2) 0.82724(14) 0.0352(12) Uani 1 1 d .
H2 H 0.2461 0.6086 0.8492 0.053 Uiso 1 1 calc R
O3 O 0.4277(6) 0.6000(2) 0.75684(16) 0.0400(12) Uani 1 1 d .
O4 O 0.3558(5) 0.3360(2) 0.66874(14) 0.0355(11) Uani 1 1 d .
O5 O 0.8537(6) 0.3407(3) 0.58521(16) 0.0409(12) Uani 1 1 d .
O6 O 0.8911(5) 0.5935(2) 0.75510(15) 0.0334(11) Uani 1 1 d .
H6 H 0.8858 0.5597 0.7310 0.050 Uiso 1 1 calc R
O7 O 0.8304(5) 0.5874(2) 0.83240(16) 0.0371(11) Uani 1 1 d .
O8 O 0.7674(6) 0.2803(3) 0.91645(16) 0.0449(12) Uani 1 1 d .
N1 N 0.1908(6) 0.5486(3) 0.89926(18) 0.0319(14) Uani 1 1 d .
N2 N 0.0683(6) 0.4146(3) 0.91654(19) 0.0322(13) Uani 1 1 d .
H2A H 0.0361 0.3585 0.9117 0.039 Uiso 1 1 calc R
N3 N 0.1531(6) 0.3446(3) 0.83319(18) 0.0318(13) Uani 1 1 d .
N4 N 0.8125(6) 0.3456(3) 0.66768(19) 0.0298(13) Uani 1 1 d .
H4 H 0.7882 0.2889 0.6737 0.036 Uiso 1 1 calc R
N5 N 0.8579(6) 0.4909(3) 0.68347(18) 0.0307(13) Uani 1 1 d .
N6 N 0.7266(7) 0.3056(3) 0.75634(19) 0.0336(14) Uani 1 1 d .
C1 C 0.3750(10) 0.6648(4) 0.9764(2) 0.055(2) Uani 1 1 d .
H1A H 0.4329 0.6669 0.9446 0.083 Uiso 1 1 calc R
H1B H 0.4693 0.6754 1.0012 0.083 Uiso 1 1 calc R
H1C H 0.2791 0.7111 0.9786 0.083 Uiso 1 1 calc R
C2 C 0.2882(9) 0.5737(4) 0.9841(2) 0.0398(18) Uani 1 1 d .
H2B H 0.2385 0.5722 1.0177 0.048 Uiso 1 1 calc R
C3 C 0.4367(9) 0.4999(4) 0.9802(2) 0.0468(19) Uani 1 1 d .
H3A H 0.5373 0.5123 1.0029 0.070 Uiso 1 1 calc R
H3B H 0.4864 0.4987 0.9474 0.070 Uiso 1 1 calc R
H3C H 0.3810 0.4417 0.9877 0.070 Uiso 1 1 calc R
C4 C 0.1230(9) 0.5549(3) 0.9494(2) 0.0321(17) Uani 1 1 d .
C5 C -0.0322(9) 0.6255(3) 0.9522(2) 0.0381(18) Uani 1 1 d .
H5A H -0.1338 0.6084 0.9307 0.057 Uiso 1 1 calc R
H5B H 0.0169 0.6839 0.9424 0.057 Uiso 1 1 calc R
H5C H -0.0783 0.6293 0.9853 0.057 Uiso 1 1 calc R
C6 C 0.0399(9) 0.4631(4) 0.9586(3) 0.0355(18) Uani 1 1 d .
C7 C 0.1565(8) 0.4700(4) 0.8833(2) 0.0295(16) Uani 1 1 d .
C8 C 0.1995(8) 0.4332(4) 0.8352(2) 0.0257(15) Uani 1 1 d .
C9 C 0.2775(8) 0.4793(4) 0.7962(2) 0.0293(17) Uani 1 1 d .
C10 C 0.3409(9) 0.5775(4) 0.7921(3) 0.0334(17) Uani 1 1 d .
C11 C 0.3016(7) 0.4298(4) 0.7540(2) 0.0304(16) Uani 1 1 d .
H11 H 0.3502 0.4590 0.7264 0.036 Uiso 1 1 calc R
C12 C 0.2575(8) 0.3401(4) 0.7508(2) 0.0261(15) Uani 1 1 d .
C13 C 0.1833(8) 0.3022(4) 0.7918(2) 0.0304(17) Uani 1 1 d .
H13 H 0.1509 0.2406 0.7903 0.037 Uiso 1 1 calc R
C14 C 0.2849(9) 0.2833(4) 0.7072(2) 0.0338(17) Uani 1 1 d .
H14A H 0.3726 0.2343 0.7146 0.041 Uiso 1 1 calc R
H14B H 0.1652 0.2563 0.6976 0.041 Uiso 1 1 calc R
C15 C 0.3610(9) 0.2855(4) 0.6254(2) 0.0365(17) Uani 1 1 d .
H15A H 0.2344 0.2700 0.6157 0.055 Uiso 1 1 calc R
H15B H 0.4326 0.2306 0.6305 0.055 Uiso 1 1 calc R
H15C H 0.4196 0.3212 0.6000 0.055 Uiso 1 1 calc R
C16 C 0.5595(9) 0.5300(4) 0.6181(2) 0.0417(19) Uani 1 1 d .
H16A H 0.5474 0.5593 0.6495 0.063 Uiso 1 1 calc R
H16B H 0.5266 0.4666 0.6212 0.063 Uiso 1 1 calc R
H16C H 0.4763 0.5588 0.5949 0.063 Uiso 1 1 calc R
C17 C 0.7584(8) 0.5380(4) 0.6006(2) 0.0318(17) Uani 1 1 d .
H17 H 0.7626 0.5133 0.5672 0.038 Uiso 1 1 calc R
C18 C 0.8157(9) 0.6356(3) 0.5977(2) 0.0411(18) Uani 1 1 d .
H18A H 0.9372 0.6401 0.5821 0.062 Uiso 1 1 calc R
H18B H 0.8230 0.6607 0.6302 0.062 Uiso 1 1 calc R
H18C H 0.7239 0.6690 0.5789 0.062 Uiso 1 1 calc R
C19 C 0.8904(8) 0.4809(3) 0.6317(2) 0.0259(16) Uani 1 1 d .
C20 C 1.0976(8) 0.4991(4) 0.6213(2) 0.0377(18) Uani 1 1 d .
H20A H 1.1736 0.4544 0.6380 0.056 Uiso 1 1 calc R
H20B H 1.1303 0.5591 0.6329 0.056 Uiso 1 1 calc R
H20C H 1.1202 0.4955 0.5866 0.056 Uiso 1 1 calc R
C21 C 0.8518(9) 0.3804(4) 0.6230(3) 0.0294(16) Uani 1 1 d .
C22 C 0.8172(8) 0.4131(4) 0.7016(2) 0.0312(16) Uani 1 1 d .
C23 C 0.7704(8) 0.3941(4) 0.7523(2) 0.0270(16) Uani 1 1 d .
C24 C 0.7678(8) 0.4527(4) 0.7915(2) 0.0268(16) Uani 1 1 d .
C25 C 0.7139(8) 0.4177(4) 0.8349(2) 0.0294(16) Uani 1 1 d .
H25 H 0.7101 0.4555 0.8624 0.035 Uiso 1 1 calc R
C26 C 0.6647(8) 0.3283(4) 0.8397(2) 0.0309(16) Uani 1 1 d .
C27 C 0.6765(8) 0.2749(4) 0.7997(3) 0.0327(17) Uani 1 1 d .
H27 H 0.6477 0.2131 0.8028 0.039 Uiso 1 1 calc R
C28 C 0.6075(9) 0.2927(4) 0.8879(2) 0.0408(18) Uani 1 1 d .
H28A H 0.5225 0.3355 0.9038 0.049 Uiso 1 1 calc R
H28B H 0.5416 0.2351 0.8839 0.049 Uiso 1 1 calc R
C29 C 0.7226(10) 0.2522(4) 0.9649(2) 0.048(2) Uani 1 1 d .
H29A H 0.6560 0.1951 0.9638 0.072 Uiso 1 1 calc R
H29B H 0.6443 0.2976 0.9802 0.072 Uiso 1 1 calc R
H29C H 0.8372 0.2450 0.9834 0.072 Uiso 1 1 calc R
C30 C 0.8320(9) 0.5504(4) 0.7930(3) 0.0347(17) Uani 1 1 d .

loop_
_atom_site_aniso_label
_atom_site_aniso_U_11
_atom_site_aniso_U_22
_atom_site_aniso_U_33
_atom_site_aniso_U_23
_atom_site_aniso_U_13
_atom_site_aniso_U_12
O1 0.054(3) 0.032(2) 0.033(3) 0.005(2) 0.006(3) 0.000(2)
O2 0.053(3) 0.021(2) 0.031(3) 0.002(2) 0.006(2) -0.006(2)
O3 0.043(3) 0.035(3) 0.042(3) 0.003(2) 0.008(3) -0.003(2)
O4 0.056(3) 0.029(2) 0.022(3) -0.004(2) 0.004(2) 0.000(2)
O5 0.057(3) 0.039(3) 0.026(3) -0.003(2) 0.005(2) 0.009(2)
O6 0.045(3) 0.027(2) 0.029(3) 0.001(2) 0.002(2) -0.003(2)
O7 0.049(3) 0.036(2) 0.026(3) 0.000(2) 0.003(2) 0.004(2)
O8 0.039(3) 0.058(3) 0.037(3) 0.013(2) 0.003(3) -0.002(2)
N1 0.036(4) 0.022(3) 0.038(4) -0.001(3) -0.006(3) 0.000(3)
N2 0.042(4) 0.022(3) 0.032(4) -0.004(3) 0.000(3) -0.002(3)
N3 0.036(3) 0.023(3) 0.037(4) -0.002(3) 0.006(3) 0.001(3)
N4 0.035(3) 0.026(3) 0.028(4) -0.004(3) 0.001(3) -0.001(3)
N5 0.029(3) 0.036(3) 0.027(4) 0.004(3) 0.001(2) 0.001(3)
N6 0.034(3) 0.034(3) 0.032(4) 0.006(3) 0.002(3) -0.005(3)
C1 0.067(5) 0.045(4) 0.054(5) 0.006(4) -0.026(4) -0.014(4)
C2 0.053(5) 0.030(3) 0.037(5) -0.009(3) -0.009(4) -0.004(4)
C3 0.049(5) 0.038(4) 0.053(5) 0.002(4) 0.000(4) 0.003(4)
C4 0.048(5) 0.031(4) 0.017(5) -0.001(3) -0.002(3) 0.003(3)
C5 0.052(5) 0.022(3) 0.040(5) -0.001(3) 0.004(3) 0.006(3)
C6 0.038(5) 0.033(4) 0.036(6) 0.004(4) -0.011(4) 0.001(3)
C7 0.027(4) 0.025(3) 0.037(5) 0.009(4) -0.002(3) -0.002(3)
C8 0.030(4) 0.025(3) 0.022(5) -0.005(3) -0.012(3) 0.004(3)
C9 0.037(4) 0.025(3) 0.026(5) 0.008(3) -0.001(3) -0.002(3)
C10 0.039(5) 0.023(3) 0.039(6) -0.001(4) -0.008(4) 0.000(4)
C11 0.028(4) 0.037(4) 0.026(5) -0.004(3) -0.007(3) 0.000(3)
C12 0.028(4) 0.021(3) 0.029(5) -0.003(3) 0.000(3) 0.006(3)
C13 0.035(5) 0.019(3) 0.037(5) 0.002(3) -0.008(4) 0.000(3)
C14 0.037(5) 0.030(3) 0.034(5) -0.005(4) 0.003(3) -0.004(3)
C15 0.045(5) 0.036(4) 0.029(5) -0.003(3) 0.003(3) 0.001(3)
C16 0.033(5) 0.037(4) 0.055(5) 0.008(4) -0.002(4) -0.007(3)
C17 0.021(4) 0.034(4) 0.040(5) 0.005(3) 0.004(3) -0.005(3)
C18 0.051(5) 0.032(4) 0.040(5) 0.000(3) 0.005(4) 0.008(3)
C19 0.032(5) 0.026(4) 0.019(5) 0.005(3) -0.001(3) 0.001(3)
C20 0.034(5) 0.045(4) 0.034(5) 0.004(4) 0.001(3) 0.006(3)
C21 0.029(4) 0.032(4) 0.027(5) 0.005(4) 0.002(4) 0.006(3)
C22 0.032(4) 0.033(4) 0.028(5) -0.003(4) -0.001(3) 0.007(4)
C23 0.029(4) 0.028(4) 0.024(5) 0.002(4) -0.003(3) 0.004(3)
C24 0.021(4) 0.030(4) 0.029(5) -0.002(4) 0.003(3) 0.006(3)
C25 0.030(4) 0.033(4) 0.025(5) 0.001(3) 0.002(3) 0.002(3)
C26 0.034(4) 0.030(4) 0.029(5) 0.016(4) 0.007(3) 0.005(3)
C27 0.034(5) 0.030(4) 0.034(5) -0.004(4) -0.003(4) 0.000(3)
C28 0.032(5) 0.037(4) 0.054(6) 0.004(4) -0.004(4) -0.002(3)
C29 0.044(5) 0.060(4) 0.039(5) 0.018(4) 0.001(4) -0.003(4)
C30 0.037(4) 0.035(4) 0.032(6) 0.003(4) -0.003(4) 0.006(3)

loop_
_atom_type_symbol
_atom_type_description
_atom_type_scat_dispersion_real
_atom_type_scat_dispersion_imag
_atom_type_scat_source
C C 0.0181 0.0091 'International Tables Vol C Tables 4.2.6.8 and 6.1.1.4'
H H 0.0000 0.0000 'International Tables Vol C Tables 4.2.6.8 and 6.1.1.4'
N N 0.0311 0.0180 'International Tables Vol C Tables 4.2.6.8 and 6.1.1.4'
O O 0.0492 0.0322 'International Tables Vol C Tables 4.2.6.8 and 6.1.1.4'

loop_
_geom_angle_atom_site_label_1
_geom_angle_atom_site_label_2
_geom_angle_atom_site_label_3
_geom_angle
C14 O4 C15 110.7(4)
C28 O8 C29 112.2(5)
C7 N1 C4 108.8(5)
C6 N2 C7 108.4(5)
C13 N3 C8 117.1(5)
C21 N4 C22 109.6(5)
C22 N5 C19 109.0(5)
C27 N6 C23 117.9(5)
C1 C2 C3 110.2(5)
C1 C2 C4 113.0(5)
C3 C2 C4 111.0(5)
N1 C4 C6 103.4(5)
N1 C4 C5 109.3(5)
C6 C4 C5 108.8(5)
N1 C4 C2 110.0(5)
C6 C4 C2 111.1(5)
C5 C4 C2 113.6(5)
O1 C6 N2 126.1(6)
O1 C6 C4 128.2(6)
N2 C6 C4 105.7(6)
N1 C7 N2 113.7(6)
N1 C7 C8 128.0(6)
N2 C7 C8 118.3(5)
N3 C8 C9 122.8(5)
N3 C8 C7 110.3(5)
C9 C8 C7 126.9(5)
C11 C9 C8 116.0(5)
C11 C9 C10 113.9(6)
C8 C9 C10 130.0(6)
O3 C10 O2 121.3(5)
O3 C10 C9 118.5(6)
O2 C10 C9 120.2(6)
C12 C11 C9 122.6(6)
C11 C12 C13 115.8(5)
C11 C12 C14 125.0(6)
C13 C12 C14 119.3(5)
N3 C13 C12 125.6(5)
O4 C14 C12 110.1(5)
C18 C17 C16 110.6(5)
C18 C17 C19 113.2(5)
C16 C17 C19 111.1(5)
N5 C19 C17 113.2(5)
N5 C19 C20 108.6(5)
C17 C19 C20 113.3(5)
N5 C19 C21 102.9(5)
C17 C19 C21 109.8(5)
C20 C19 C21 108.5(5)
O5 C21 N4 127.0(5)
O5 C21 C19 127.7(6)
N4 C21 C19 105.3(5)
N5 C22 N4 113.2(5)
N5 C22 C23 126.4(5)
N4 C22 C23 120.3(5)
N6 C23 C24 122.8(6)
N6 C23 C22 108.5(5)
C24 C23 C22 128.7(5)
C25 C24 C23 116.8(5)
C25 C24 C30 115.1(6)
C23 C24 C30 128.0(6)
C24 C25 C26 121.6(6)
C27 C26 C25 117.7(6)
C27 C26 C28 122.4(5)
C25 C26 C28 119.8(6)
N6 C27 C26 123.2(5)
O8 C28 C26 108.9(5)
O7 C30 O6 120.1(6)
O7 C30 C24 116.9(6)
O6 C30 C24 123.0(6)

loop_
_geom_bond_atom_site_label_1
_geom_bond_atom_site_label_2
_geom_bond_distance
O1 C6 1.215(7)
O2 C10 1.326(7)
O3 C10 1.211(7)
O4 C14 1.423(6)
O4 C15 1.423(6)
O5 C21 1.206(7)
O6 C30 1.307(7)
O7 C30 1.226(7)
O8 C28 1.413(7)
O8 C29 1.446(6)
N1 C7 1.279(6)
N1 C4 1.480(7)
N2 C6 1.391(7)
N2 C7 1.394(6)
N3 C13 1.331(7)
N3 C8 1.366(6)
N4 C21 1.377(7)
N4 C22 1.382(7)
N5 C22 1.300(7)
N5 C19 1.467(7)
N6 C27 1.339(7)
N6 C23 1.363(6)
C1 C2 1.513(8)
C2 C3 1.541(8)
C2 C4 1.559(8)
C4 C6 1.518(8)
C4 C5 1.540(8)
C7 C8 1.478(8)
C8 C9 1.404(7)
C9 C11 1.397(7)
C9 C10 1.541(8)
C11 C12 1.379(7)
C12 C13 1.380(7)
C12 C14 1.492(7)
C16 C17 1.519(8)
C17 C18 1.517(7)
C17 C19 1.543(8)
C19 C20 1.546(8)
C19 C21 1.545(8)
C22 C23 1.478(8)
C23 C24 1.397(7)
C24 C25 1.374(7)
C24 C30 1.531(8)
C25 C26 1.387(7)
C26 C27 1.373(7)
C26 C28 1.498(8)

loop_
_geom_torsion_atom_site_label_1
_geom_torsion_atom_site_label_2
_geom_torsion_atom_site_label_3
_geom_torsion_atom_site_label_4
_geom_torsion
C7 N1 C4 C6 -0.7(6)
C7 N1 C4 C5 -116.5(5)
C7 N1 C4 C2 118.1(5)
C1 C2 C4 N1 66.4(6)
C3 C2 C4 N1 -58.0(6)
C1 C2 C4 C6 -179.7(6)
C3 C2 C4 C6 55.9(7)
C1 C2 C4 C5 -56.5(7)
C3 C2 C4 C5 179.1(5)
C7 N2 C6 O1 179.5(6)
C7 N2 C6 C4 -1.3(6)
N1 C4 C6 O1 -179.7(6)
C5 C4 C6 O1 -63.5(8)
C2 C4 C6 O1 62.4(8)
N1 C4 C6 N2 1.2(6)
C5 C4 C6 N2 117.4(5)
C2 C4 C6 N2 -116.8(5)
C4 N1 C7 N2 -0.1(7)
C4 N1 C7 C8 -179.8(5)
C6 N2 C7 N1 1.0(7)
C6 N2 C7 C8 -179.3(5)
C13 N3 C8 C9 -0.6(8)
C13 N3 C8 C7 179.7(5)
N1 C7 C8 N3 175.5(6)
N2 C7 C8 N3 -4.2(7)
N1 C7 C8 C9 -4.2(10)
N2 C7 C8 C9 176.1(5)
N3 C8 C9 C11 1.6(8)
C7 C8 C9 C11 -178.8(5)
N3 C8 C9 C10 -178.9(5)
C7 C8 C9 C10 0.7(10)
C11 C9 C10 O3 -10.3(8)
C8 C9 C10 O3 170.1(6)
C11 C9 C10 O2 171.4(6)
C8 C9 C10 O2 -8.1(9)
C8 C9 C11 C12 -2.0(8)
C10 C9 C11 C12 178.3(5)
C9 C11 C12 C13 1.5(9)
C9 C11 C12 C14 -178.3(6)
C8 N3 C13 C12 0.1(8)
C11 C12 C13 N3 -0.5(9)
C14 C12 C13 N3 179.3(6)
C15 O4 C14 C12 -172.8(5)
C11 C12 C14 O4 -2.4(8)
C13 C12 C14 O4 177.8(5)
C22 N5 C19 C17 120.7(5)
C22 N5 C19 C20 -112.6(5)
C22 N5 C19 C21 2.2(6)
C18 C17 C19 N5 79.3(6)
C16 C17 C19 N5 -45.7(6)
C18 C17 C19 C20 -44.8(7)
C16 C17 C19 C20 -169.9(5)
C18 C17 C19 C21 -166.3(5)
C16 C17 C19 C21 68.6(6)
C22 N4 C21 O5 -177.5(6)
C22 N4 C21 C19 1.9(6)
N5 C19 C21 O5 177.0(6)
C17 C19 C21 O5 56.2(8)
C20 C19 C21 O5 -68.1(8)
N5 C19 C21 N4 -2.5(6)
C17 C19 C21 N4 -123.2(5)
C20 C19 C21 N4 112.4(5)
C19 N5 C22 N4 -1.2(7)
C19 N5 C22 C23 -178.5(5)
C21 N4 C22 N5 -0.5(7)
C21 N4 C22 C23 176.9(5)
C27 N6 C23 C24 1.0(9)
C27 N6 C23 C22 -178.8(5)
N5 C22 C23 N6 176.7(6)
N4 C22 C23 N6 -0.4(7)
N5 C22 C23 C24 -3.1(10)
N4 C22 C23 C24 179.8(5)
N6 C23 C24 C25 -1.6(8)
C22 C23 C24 C25 178.3(5)
N6 C23 C24 C30 173.3(6)
C22 C23 C24 C30 -6.9(10)
C23 C24 C25 C26 0.1(8)
C30 C24 C25 C26 -175.4(5)
C24 C25 C26 C27 1.7(8)
C24 C25 C26 C28 179.7(5)
C23 N6 C27 C26 1.0(9)
C25 C26 C27 N6 -2.4(9)
C28 C26 C27 N6 179.7(6)
C29 O8 C28 C26 175.7(5)
C27 C26 C28 O8 101.2(6)
C25 C26 C28 O8 -76.7(6)
C25 C24 C30 O7 0.4(8)
C23 C24 C30 O7 -174.5(6)
C25 C24 C30 O6 178.7(5)
C23 C24 C30 O6 3.8(9)
